data_7131523
loop_
_publ_author_name
'Moinet, Eric C.'
'Tardif, Olivier'
'Maichle-M&#xf6;ssmer, C&#xe4;cilia'
'Anwander, Reiner'

_publ_section_title
;
 Triisobutylaluminium-promoted formation of lanthanide hydrides.
;
_journal_issue 35
_journal_name_full 'Chemical communications (Cambridge, England)'
_journal_page_first 5261
_journal_page_last 5264
_journal_paper_doi 10.1039/d3cc01330h
_journal_volume 59
_journal_year 2023
_chemical_formula_sum 'C34 H82 Al2 La N Si2'
_chemical_formula_weight 754.05
_chemical_properties_physical Air-sensitive,Moisture-sensitive
_space_group_crystal_system triclinic
_space_group_IT_number 2
_space_group_name_Hall '-P 1'
_space_group_name_H-M_alt 'P -1'
_atom_sites_solution_hydrogens mixed
_audit_creation_method SHELXL-2018/3
_audit_update_record
;
2023-03-16 deposited with the CCDC.	2023-04-05 downloaded from the CCDC.
;
_cell_angle_alpha 93.848(2)
_cell_angle_beta 102.114(2)
_cell_angle_gamma 92.747(2)
_cell_formula_units_Z 2
_cell_length_a 9.3044(10)
_cell_length_b 11.6057(12)
_cell_length_c 21.098(2)
_cell_measurement_reflns_used 9952
_cell_measurement_temperature 100(2)
_cell_measurement_theta_max 23.72
_cell_measurement_theta_min 2.243
_cell_volume 2218.0(4)
_computing_cell_refinement 'SAINT V8.40B (Bruker Nano, Inc., 2019)'
_computing_data_collection 'APEX3 v2019.11-0'
_computing_data_reduction 'SAINT V8.40B (Bruker Nano, Inc., 2019)'
_computing_structure_refinement 'SHELXL-2018/3 (Sheldrick, 2018)'
_computing_structure_solution 'SHELXT 2018/2 (Sheldrick, 2018)'
_diffrn_ambient_temperature 100(2)
_diffrn_measured_fraction_theta_full 0.999
_diffrn_measured_fraction_theta_max 0.995
_diffrn_measurement_device_type 'Bruker APEX II DUO'
_diffrn_measurement_method 'omega scans'
_diffrn_radiation_type MoK\a
_diffrn_radiation_wavelength 0.71073
_diffrn_reflns_av_R_equivalents 0.1216
_diffrn_reflns_av_unetI/netI 0.0630
_diffrn_reflns_Laue_measured_fraction_full 0.999
_diffrn_reflns_Laue_measured_fraction_max 0.995
_diffrn_reflns_limit_h_max 11
_diffrn_reflns_limit_h_min -11
_diffrn_reflns_limit_k_max 14
_diffrn_reflns_limit_k_min -14
_diffrn_reflns_limit_l_max 26
_diffrn_reflns_limit_l_min -27
_diffrn_reflns_number 92155
_diffrn_reflns_point_group_measured_fraction_full 0.999
_diffrn_reflns_point_group_measured_fraction_max 0.995
_diffrn_reflns_theta_full 25.242
_diffrn_reflns_theta_max 27.138
_diffrn_reflns_theta_min 2.089
_diffrn_source 'ImuS-focus sealed tube'
_exptl_absorpt_coefficient_mu 1.077
_exptl_absorpt_correction_T_max 0.7455
_exptl_absorpt_correction_T_min 0.6192
_exptl_absorpt_correction_type multi-scan
_exptl_absorpt_process_details sadabs
_exptl_crystal_colour colourless
_exptl_crystal_density_diffrn 1.129
_exptl_crystal_description column
_exptl_crystal_F_000 808
_exptl_crystal_size_max 0.235
_exptl_crystal_size_mid 0.100
_exptl_crystal_size_min 0.081
_refine_diff_density_max 1.140
_refine_diff_density_min -1.320
_refine_diff_density_rms 0.102
_refine_ls_extinction_method none
_refine_ls_goodness_of_fit_ref 1.036
_refine_ls_hydrogen_treatment mixed
_refine_ls_matrix_type full
_refine_ls_number_parameters 448
_refine_ls_number_reflns 9764
_refine_ls_number_restraints 36
_refine_ls_restrained_S_all 1.034
_refine_ls_R_factor_all 0.0645
_refine_ls_R_factor_gt 0.0420
_refine_ls_shift/su_max 0.002
_refine_ls_shift/su_mean 0.000
_refine_ls_structure_factor_coef Fsqd
_refine_ls_weighting_details 'w=1/[\s^2^(Fo^2^)+(0.0399P)^2^+1.1519P] where P=(Fo^2^+2Fc^2^)/3'
_refine_ls_weighting_scheme calc
_refine_ls_wR_factor_gt 0.0841
_refine_ls_wR_factor_ref 0.0943
_reflns_Friedel_coverage 0.000
_reflns_number_gt 7745
_reflns_number_total 9764
_reflns_threshold_expression 'I > 2\s(I)'
_cod_data_source_file d3cc01330h2.cif
_cod_data_source_block 1-La_mo_em166a_0m_Neu
_cod_depositor_comments 'Adding full bibliography for 7131521--7131525.cif.'
_cod_database_code 7131523
_shelx_shelxl_version_number 2018/3
_shelx_space_group_comment
;
The symmetry employed for this shelxl refinement is uniquely defined
by the following loop, which should always be used as a source of
symmetry information in preference to the above space-group names.
They are only intended as comments.
;
_shelx_estimated_absorpt_t_min 0.786
_shelx_estimated_absorpt_t_max 0.918

loop_
_space_group_symop_operation_xyz
'x, y, z'
'-x, -y, -z'

loop_
_atom_site_label
_atom_site_type_symbol
_atom_site_fract_x
_atom_site_fract_y
_atom_site_fract_z
_atom_site_U_iso_or_equiv
_atom_site_adp_type
_atom_site_occupancy
_atom_site_site_symmetry_order
_atom_site_calc_flag
_atom_site_refinement_flags_posn
_atom_site_refinement_flags_adp
_atom_site_refinement_flags_occupancy
_atom_site_disorder_assembly
_atom_site_disorder_group
C1 C 0.5907(4) 0.2870(3) 0.63735(17) 0.0279(8) Uani 1 1 d . . . . .
H1A H 0.611(3) 0.364(3) 0.6660(16) 0.019(9) Uiso 1 1 d . . . . .
H1B H 0.638(4) 0.224(3) 0.6666(17) 0.025(9) Uiso 1 1 d . . . . .
C2 C 0.6843(4) 0.2992(4) 0.58501(17) 0.0337(9) Uani 1 1 d . . . . .
H2A H 0.628288 0.343705 0.549993 0.040 Uiso 1 1 calc R U . . .
C3 C 0.8311(4) 0.3662(5) 0.6132(2) 0.0547(13) Uani 1 1 d . . . . .
H3A H 0.886549 0.374051 0.578812 0.082 Uiso 1 1 calc R U . . .
H3B H 0.887931 0.324492 0.647901 0.082 Uiso 1 1 calc R U . . .
H3C H 0.813417 0.443195 0.630872 0.082 Uiso 1 1 calc R U . . .
C4 C 0.7080(4) 0.1814(4) 0.55446(19) 0.0436(11) Uani 1 1 d . . . . .
H4A H 0.612500 0.142529 0.533299 0.065 Uiso 1 1 calc R U . . .
H4B H 0.758383 0.134584 0.588256 0.065 Uiso 1 1 calc R U . . .
H4C H 0.768347 0.191175 0.522076 0.065 Uiso 1 1 calc R U . . .
C5 C 0.2908(4) 0.1325(3) 0.65102(18) 0.0238(7) Uani 1 1 d . . . . .
H5A H 0.216(4) 0.098(3) 0.6175(17) 0.020(9) Uiso 1 1 d . . . . .
H5B H 0.231(4) 0.163(3) 0.6815(17) 0.027(9) Uiso 1 1 d . . . . .
C6 C 0.4444(4) -0.0313(3) 0.62456(19) 0.0376(9) Uani 1 1 d . . . . .
H6A H 0.363501 -0.066041 0.590074 0.056 Uiso 1 1 calc R U . . .
H6B H 0.505522 -0.092244 0.643296 0.056 Uiso 1 1 calc R U . . .
H6C H 0.504651 0.023791 0.606334 0.056 Uiso 1 1 calc R U . . .
C7 C 0.3816(4) 0.0316(3) 0.67747(18) 0.0267(8) Uani 1 1 d . . . . .
H7 H 0.466810 0.065637 0.711832 0.032 Uiso 1 1 calc R U . . .
C8 C 0.2940(4) -0.0536(3) 0.70912(18) 0.0340(9) Uani 1 1 d . . . . .
H8A H 0.211340 -0.090575 0.676285 0.051 Uiso 1 1 calc R U . . .
H8B H 0.256198 -0.012064 0.743573 0.051 Uiso 1 1 calc R U . . .
H8C H 0.358088 -0.112756 0.727824 0.051 Uiso 1 1 calc R U . . .
C9 C 0.2683(4) 0.3989(3) 0.61738(17) 0.0254(8) Uani 1 1 d . . . . .
H9A H 0.160691 0.380221 0.608719 0.031 Uiso 1 1 calc R U . . .
H9AB H 0.301800 0.421750 0.664446 0.031 Uiso 1 1 calc R U . . .
C10 C 0.2985(4) 0.5030(3) 0.57891(18) 0.0303(8) Uani 1 1 d . . . . .
H10 H 0.301215 0.472505 0.533734 0.036 Uiso 1 1 calc R U . . .
C11 C 0.4460(5) 0.5672(4) 0.6084(3) 0.0578(13) Uani 1 1 d . . . . .
H11A H 0.525545 0.516077 0.605197 0.087 Uiso 1 1 calc R U . . .
H11B H 0.450069 0.591097 0.654168 0.087 Uiso 1 1 calc R U . . .
H11C H 0.457722 0.635666 0.584726 0.087 Uiso 1 1 calc R U . . .
C12 C 0.1775(5) 0.5876(4) 0.5742(2) 0.0505(12) Uani 1 1 d . . . . .
H12A H 0.197025 0.649391 0.547133 0.076 Uiso 1 1 calc R U . . .
H12B H 0.175281 0.621224 0.617872 0.076 Uiso 1 1 calc R U . . .
H12C H 0.082281 0.546712 0.554730 0.076 Uiso 1 1 calc R U . . .
C13 C 0.3243(4) 0.2149(3) 0.50061(16) 0.0277(8) Uani 1 1 d . . . . .
H13A H 0.396729 0.259671 0.482122 0.033 Uiso 1 1 calc R U . . .
H13B H 0.341462 0.132058 0.493250 0.033 Uiso 1 1 calc R U . . .
C14 C 0.1698(4) 0.2350(3) 0.46151(17) 0.0282(8) Uani 1 1 d . . . . .
H14 H 0.141938 0.312150 0.477497 0.034 Uiso 1 1 calc R U . . .
C15 C 0.1663(4) 0.2379(4) 0.38944(18) 0.0428(11) Uani 1 1 d . . . . .
H15C H 0.194973 0.163691 0.372634 0.064 Uiso 1 1 calc R U . . .
H15D H 0.235154 0.300239 0.382767 0.064 Uiso 1 1 calc R U . . .
H15E H 0.066461 0.251768 0.366362 0.064 Uiso 1 1 calc R U . . .
C16 C 0.0571(4) 0.1447(4) 0.4725(2) 0.0425(10) Uani 1 1 d . . . . .
H16A H -0.039254 0.157013 0.445318 0.064 Uiso 1 1 calc R U . . .
H16B H 0.050774 0.150910 0.518378 0.064 Uiso 1 1 calc R U . . .
H16C H 0.086622 0.067463 0.460934 0.064 Uiso 1 1 calc R U . . .
C17 C 0.4784(4) 0.1764(3) 0.85535(17) 0.0251(8) Uani 1 1 d . . . . .
H17A H 0.397(3) 0.143(3) 0.8189(15) 0.012(8) Uiso 1 1 d . . . . .
H17B H 0.460(3) 0.250(3) 0.8633(16) 0.017(9) Uiso 1 1 d . . . . .
C18 C 0.4515(4) 0.1185(3) 0.91668(17) 0.0284(8) Uani 1 1 d . . . . .
H18 H 0.540476 0.137528 0.952361 0.034 Uiso 1 1 calc R U . . .
C19 C 0.4331(5) -0.0124(3) 0.9036(2) 0.0396(10) Uani 1 1 d . . . . .
H19A H 0.344014 -0.033530 0.870060 0.059 Uiso 1 1 calc R U . . .
H19B H 0.424558 -0.047583 0.943733 0.059 Uiso 1 1 calc R U . . .
H19C H 0.519043 -0.040401 0.888722 0.059 Uiso 1 1 calc R U . . .
C20 C 0.3196(5) 0.1626(4) 0.9401(2) 0.0519(13) Uani 1 1 d . . . . .
H20A H 0.230390 0.143904 0.906184 0.078 Uiso 1 1 calc R U . . .
H20B H 0.333509 0.246682 0.949745 0.078 Uiso 1 1 calc R U . . .
H20C H 0.309461 0.125785 0.979535 0.078 Uiso 1 1 calc R U . . .
C21 C 0.7471(4) 0.0045(3) 0.82455(18) 0.0284(8) Uani 1 1 d . . . . .
H21A H 0.754774 -0.039287 0.863689 0.034 Uiso 1 1 calc R U . . .
H21B H 0.664843 -0.033440 0.790952 0.034 Uiso 1 1 calc R U . . .
C22 C 0.8911(4) -0.0076(3) 0.79940(19) 0.0329(9) Uani 1 1 d . . . . .
H22 H 0.973023 0.036281 0.831573 0.039 Uiso 1 1 calc R U . . .
C23 C 0.8790(4) 0.0452(3) 0.7341(2) 0.0381(10) Uani 1 1 d . . . . .
H23A H 0.970156 0.035387 0.718587 0.057 Uiso 1 1 calc R U . . .
H23B H 0.863049 0.127789 0.739489 0.057 Uiso 1 1 calc R U . . .
H23C H 0.795863 0.006111 0.702315 0.057 Uiso 1 1 calc R U . . .
C24 C 0.9294(5) -0.1336(4) 0.7935(2) 0.0435(11) Uani 1 1 d . . . . .
H24A H 1.020371 -0.138344 0.777275 0.065 Uiso 1 1 calc R U . . .
H24B H 0.849039 -0.178830 0.763209 0.065 Uiso 1 1 calc R U . . .
H24C H 0.943452 -0.164634 0.836314 0.065 Uiso 1 1 calc R U . . .
C29 C 0.7091(4) 0.5202(3) 0.7975(2) 0.0370(9) Uani 1 1 d . . . . .
H29A H 0.729741 0.438874 0.802509 0.055 Uiso 1 1 calc R U . . .
H29B H 0.795528 0.569852 0.819791 0.055 Uiso 1 1 calc R U . . .
H29C H 0.686568 0.533580 0.751194 0.055 Uiso 1 1 calc R U . . .
C30 C 0.6002(5) 0.5399(5) 0.9233(2) 0.0599(14) Uani 1 1 d . . . . .
H30A H 0.609602 0.457992 0.930978 0.090 Uiso 1 1 calc R U . . .
H30B H 0.524141 0.570467 0.944417 0.090 Uiso 1 1 calc R U . . .
H30C H 0.694499 0.583287 0.941319 0.090 Uiso 1 1 calc R U . . .
C31 C 0.5109(5) 0.7079(4) 0.8198(3) 0.0633(15) Uani 1 1 d . . . . .
H31A H 0.486148 0.716414 0.772910 0.095 Uiso 1 1 calc R U . . .
H31B H 0.598838 0.757751 0.839801 0.095 Uiso 1 1 calc R U . . .
H31C H 0.428318 0.730204 0.839134 0.095 Uiso 1 1 calc R U . . .
C32 C 0.2095(5) 0.4978(4) 0.89369(19) 0.0407(10) Uani 1 1 d . . . . .
H32A H 0.246468 0.577340 0.909440 0.061 Uiso 1 1 calc R U . . .
H32B H 0.268592 0.443565 0.920069 0.061 Uiso 1 1 calc R U . . .
H32C H 0.106413 0.486739 0.897100 0.061 Uiso 1 1 calc R U . . .
C33 C 0.1229(4) 0.5846(4) 0.7601(2) 0.0411(10) Uani 1 1 d . . . . .
H33A H 0.115826 0.565982 0.713507 0.062 Uiso 1 1 calc R U . . .
H33B H 0.176707 0.659939 0.773377 0.062 Uiso 1 1 calc R U . . .
H33C H 0.023746 0.587386 0.768862 0.062 Uiso 1 1 calc R U . . .
C34 C 0.1216(4) 0.3276(3) 0.77510(18) 0.0308(8) Uani 1 1 d . . . . .
H34A H 0.122217 0.313035 0.728862 0.046 Uiso 1 1 calc R U . . .
H34B H 0.019674 0.329146 0.780553 0.046 Uiso 1 1 calc R U . . .
H34C H 0.170165 0.265889 0.799298 0.046 Uiso 1 1 calc R U . . .
N1 N 0.4012(3) 0.4604(2) 0.79668(13) 0.0243(6) Uani 1 1 d . . . . .
Al1 Al 0.36821(11) 0.25494(9) 0.59547(5) 0.0225(2) Uani 1 1 d . . . . .
Al2 Al 0.69354(11) 0.16300(9) 0.84701(5) 0.0250(2) Uani 1 1 d . . . . .
Si1 Si 0.54733(12) 0.55505(9) 0.83394(5) 0.0315(2) Uani 1 1 d . . . . .
Si2 Si 0.22300(11) 0.47092(9) 0.80695(5) 0.0261(2) Uani 1 1 d . . . . .
La1 La 0.45165(2) 0.29679(2) 0.74197(2) 0.02133(7) Uani 1 1 d . . . . .
H2 H 0.674(3) 0.239(3) 0.7825(15) 0.016(8) Uiso 1 1 d . . . . .
C25 C 0.829(3) 0.259(2) 0.9233(7) 0.029(4) Uani 0.518(13) 1 d . . P A 1
H25A H 0.889946 0.315409 0.905308 0.034 Uiso 0.518(13) 1 calc R U P A 1
H25B H 0.766682 0.303977 0.947229 0.034 Uiso 0.518(13) 1 calc R U P A 1
C26 C 0.9326(9) 0.1930(7) 0.9723(4) 0.025(2) Uani 0.518(13) 1 d . . P A 1
H26 H 0.992004 0.151719 0.944576 0.031 Uiso 0.518(13) 1 calc R U P A 1
C27 C 1.0477(10) 0.2760(9) 1.0174(5) 0.031(2) Uani 0.518(13) 1 d . . P A 1
H27A H 1.101868 0.321293 0.991409 0.046 Uiso 0.518(13) 1 calc R U P A 1
H27B H 1.116477 0.231723 1.046531 0.046 Uiso 0.518(13) 1 calc R U P A 1
H27C H 0.998571 0.328307 1.043207 0.046 Uiso 0.518(13) 1 calc R U P A 1
C28 C 0.8876(15) 0.1193(11) 0.9978(7) 0.038(3) Uani 0.518(13) 1 d . . P A 1
H28A H 0.948828 0.053063 0.996829 0.056 Uiso 0.518(13) 1 calc R U P A 1
H28B H 0.786068 0.095946 0.975326 0.056 Uiso 0.518(13) 1 calc R U P A 1
H28C H 0.889356 0.145888 1.043067 0.056 Uiso 0.518(13) 1 calc R U P A 1
C25A C 0.844(3) 0.255(2) 0.9078(8) 0.029(4) Uani 0.482(13) 1 d . . P A 2
H25C H 0.938527 0.241316 0.894716 0.035 Uiso 0.482(13) 1 calc R U P A 2
H25D H 0.824821 0.336882 0.901557 0.035 Uiso 0.482(13) 1 calc R U P A 2
C26A C 0.8692(11) 0.2410(9) 0.9809(4) 0.032(2) Uani 0.482(13) 1 d . . P A 2
H26A H 0.785224 0.283648 0.991428 0.039 Uiso 0.482(13) 1 calc R U P A 2
C27A C 0.9993(12) 0.3189(11) 1.0211(5) 0.039(3) Uani 0.482(13) 1 d . . P A 2
H27D H 1.090007 0.299461 1.007358 0.058 Uiso 0.482(13) 1 calc R U P A 2
H27E H 1.009387 0.306685 1.067335 0.058 Uiso 0.482(13) 1 calc R U P A 2
H27F H 0.981315 0.400094 1.014335 0.058 Uiso 0.482(13) 1 calc R U P A 2
C28A C 0.8431(19) 0.1207(15) 1.0129(8) 0.054(4) Uani 0.482(13) 1 d . . P A 2
H28D H 0.798409 0.060861 0.978461 0.080 Uiso 0.482(13) 1 calc R U P A 2
H28E H 0.777257 0.132038 1.043154 0.080 Uiso 0.482(13) 1 calc R U P A 2
H28F H 0.937729 0.096408 1.036407 0.080 Uiso 0.482(13) 1 calc R U P A 2

loop_
_atom_site_aniso_label
_atom_site_aniso_U_11
_atom_site_aniso_U_22
_atom_site_aniso_U_33
_atom_site_aniso_U_23
_atom_site_aniso_U_13
_atom_site_aniso_U_12
C1 0.0271(19) 0.036(2) 0.0227(19) 0.0089(17) 0.0076(15) 0.0034(16)
C2 0.0217(18) 0.059(3) 0.0211(19) 0.0112(18) 0.0036(15) 0.0023(17)
C3 0.029(2) 0.098(4) 0.036(2) 0.010(3) 0.0068(18) -0.014(2)
C4 0.039(2) 0.067(3) 0.032(2) 0.013(2) 0.0170(18) 0.020(2)
C5 0.0266(18) 0.0222(18) 0.0233(19) 0.0033(15) 0.0054(15) 0.0049(15)
C6 0.049(2) 0.029(2) 0.036(2) -0.0045(17) 0.0119(19) 0.0093(18)
C7 0.0303(19) 0.0197(18) 0.031(2) 0.0003(15) 0.0076(15) 0.0052(15)
C8 0.041(2) 0.030(2) 0.030(2) 0.0093(17) 0.0047(17) -0.0015(17)
C9 0.0243(17) 0.0286(19) 0.0226(18) 0.0078(15) 0.0019(14) -0.0016(15)
C10 0.040(2) 0.029(2) 0.0248(19) 0.0112(16) 0.0099(16) 0.0032(16)
C11 0.052(3) 0.041(3) 0.079(4) 0.027(3) 0.006(3) -0.007(2)
C12 0.060(3) 0.043(3) 0.056(3) 0.032(2) 0.017(2) 0.016(2)
C13 0.0249(18) 0.037(2) 0.0225(18) 0.0056(16) 0.0061(15) 0.0036(16)
C14 0.0265(18) 0.034(2) 0.0221(18) 0.0033(16) 0.0010(14) 0.0056(16)
C15 0.038(2) 0.066(3) 0.022(2) 0.009(2) -0.0004(17) 0.001(2)
C16 0.029(2) 0.057(3) 0.039(2) 0.012(2) 0.0019(18) -0.0021(19)
C17 0.032(2) 0.0207(19) 0.0226(19) 0.0025(15) 0.0038(15) 0.0054(15)
C18 0.037(2) 0.0268(19) 0.0220(18) 0.0062(15) 0.0048(15) 0.0056(16)
C19 0.060(3) 0.029(2) 0.036(2) 0.0097(18) 0.020(2) 0.0074(19)
C20 0.084(3) 0.035(2) 0.054(3) 0.019(2) 0.045(3) 0.022(2)
C21 0.0319(19) 0.0252(19) 0.029(2) 0.0088(16) 0.0066(16) 0.0070(15)
C22 0.0286(19) 0.033(2) 0.035(2) 0.0005(17) 0.0022(16) 0.0101(16)
C23 0.043(2) 0.028(2) 0.049(3) 0.0061(18) 0.021(2) 0.0070(18)
C24 0.056(3) 0.042(2) 0.038(2) 0.0082(19) 0.017(2) 0.022(2)
C29 0.033(2) 0.032(2) 0.046(2) 0.0052(18) 0.0082(18) -0.0010(17)
C30 0.045(3) 0.090(4) 0.036(3) -0.012(3) 0.002(2) -0.020(3)
C31 0.054(3) 0.025(2) 0.115(5) -0.005(3) 0.030(3) -0.001(2)
C32 0.048(2) 0.042(2) 0.035(2) -0.0005(19) 0.0165(19) 0.002(2)
C33 0.042(2) 0.040(2) 0.047(3) 0.015(2) 0.017(2) 0.0174(19)
C34 0.0276(19) 0.035(2) 0.031(2) 0.0073(17) 0.0074(16) 0.0047(16)
N1 0.0286(15) 0.0237(15) 0.0211(15) 0.0064(12) 0.0048(12) 0.0042(12)
Al1 0.0226(5) 0.0276(6) 0.0180(5) 0.0051(4) 0.0049(4) 0.0025(4)
Al2 0.0267(5) 0.0228(6) 0.0252(6) 0.0063(4) 0.0027(4) 0.0050(4)
Si1 0.0351(6) 0.0241(5) 0.0352(6) -0.0021(5) 0.0093(5) -0.0010(4)
Si2 0.0305(5) 0.0254(5) 0.0246(5) 0.0049(4) 0.0089(4) 0.0069(4)
La1 0.02543(11) 0.02067(11) 0.01916(11) 0.00516(7) 0.00574(7) 0.00483(7)
C25 0.038(8) 0.025(5) 0.017(6) -0.003(5) -0.008(5) 0.001(5)
C26 0.025(4) 0.028(4) 0.023(4) 0.004(3) 0.001(3) 0.005(3)
C27 0.026(5) 0.034(5) 0.031(4) 0.001(4) 0.005(3) 0.002(3)
C28 0.038(7) 0.036(5) 0.031(7) 0.012(4) -0.011(4) -0.002(4)
C25A 0.035(6) 0.028(7) 0.026(7) 0.007(7) 0.004(6) 0.013(5)
C26A 0.030(5) 0.039(5) 0.026(4) -0.002(3) 0.003(3) 0.004(4)
C27A 0.035(6) 0.047(7) 0.032(5) -0.010(5) 0.007(4) 0.000(4)
C28A 0.044(10) 0.080(8) 0.034(8) 0.026(6) 0.001(6) -0.021(6)

loop_
_atom_type_symbol
_atom_type_description
_atom_type_scat_dispersion_real
_atom_type_scat_dispersion_imag
_atom_type_scat_source
C C 0.0033 0.0016 'International Tables Vol C Tables 4.2.6.8 and 6.1.1.4'
H H 0.0000 0.0000 'International Tables Vol C Tables 4.2.6.8 and 6.1.1.4'
N N 0.0061 0.0033 'International Tables Vol C Tables 4.2.6.8 and 6.1.1.4'
Al Al 0.0645 0.0514 'International Tables Vol C Tables 4.2.6.8 and 6.1.1.4'
Si Si 0.0817 0.0704 'International Tables Vol C Tables 4.2.6.8 and 6.1.1.4'
La La -0.2871 2.4523 'International Tables Vol C Tables 4.2.6.8 and 6.1.1.4'

loop_
_geom_angle_atom_site_label_1
_geom_angle_atom_site_label_2
_geom_angle_atom_site_label_3
_geom_angle
_geom_angle_site_symmetry_1
_geom_angle_site_symmetry_3
_geom_angle_publ_flag
C2 C1 Al1 111.6(2) . . ?
C2 C1 La1 170.5(3) . . ?
Al1 C1 La1 75.42(11) . . ?
C2 C1 H1A 105.1(19) . . ?
Al1 C1 H1A 111.9(18) . . ?
La1 C1 H1A 65.7(18) . . ?
C2 C1 H1B 105.9(19) . . ?
Al1 C1 H1B 115.5(19) . . ?
La1 C1 H1B 75.4(19) . . ?
H1A C1 H1B 106(3) . . ?
C4 C2 C3 110.7(3) . . ?
C4 C2 C1 110.9(3) . . ?
C3 C2 C1 111.4(3) . . ?
C4 C2 H2A 107.9 . . ?
C3 C2 H2A 107.9 . . ?
C1 C2 H2A 107.9 . . ?
C2 C3 H3A 109.5 . . ?
C2 C3 H3B 109.5 . . ?
H3A C3 H3B 109.5 . . ?
C2 C3 H3C 109.5 . . ?
H3A C3 H3C 109.5 . . ?
H3B C3 H3C 109.5 . . ?
C2 C4 H4A 109.5 . . ?
C2 C4 H4B 109.5 . . ?
H4A C4 H4B 109.5 . . ?
C2 C4 H4C 109.5 . . ?
H4A C4 H4C 109.5 . . ?
H4B C4 H4C 109.5 . . ?
C7 C5 Al1 122.7(2) . . ?
C7 C5 La1 94.4(2) . . ?
Al1 C5 La1 75.80(11) . . ?
C7 C5 H5A 105(2) . . ?
Al1 C5 H5A 96(2) . . ?
La1 C5 H5A 160(2) . . ?
C7 C5 H5B 112(2) . . ?
Al1 C5 H5B 115(2) . . ?
La1 C5 H5B 69(2) . . ?
H5A C5 H5B 100(3) . . ?
C7 C6 H6A 109.5 . . ?
C7 C6 H6B 109.5 . . ?
H6A C6 H6B 109.5 . . ?
C7 C6 H6C 109.5 . . ?
H6A C6 H6C 109.5 . . ?
H6B C6 H6C 109.5 . . ?
C6 C7 C8 110.5(3) . . ?
C6 C7 C5 111.4(3) . . ?
C8 C7 C5 112.5(3) . . ?
C6 C7 H7 107.4 . . ?
C8 C7 H7 107.4 . . ?
C5 C7 H7 107.4 . . ?
C7 C8 H8A 109.5 . . ?
C7 C8 H8B 109.5 . . ?
H8A C8 H8B 109.5 . . ?
C7 C8 H8C 109.5 . . ?
H8A C8 H8C 109.5 . . ?
H8B C8 H8C 109.5 . . ?
C10 C9 Al1 114.2(2) . . ?
C10 C9 H9A 108.7 . . ?
Al1 C9 H9A 108.7 . . ?
C10 C9 H9AB 108.7 . . ?
Al1 C9 H9AB 108.7 . . ?
H9A C9 H9AB 107.6 . . ?
C11 C10 C12 109.2(4) . . ?
C11 C10 C9 112.0(3) . . ?
C12 C10 C9 111.9(3) . . ?
C11 C10 H10 107.9 . . ?
C12 C10 H10 107.9 . . ?
C9 C10 H10 107.9 . . ?
C10 C11 H11A 109.5 . . ?
C10 C11 H11B 109.5 . . ?
H11A C11 H11B 109.5 . . ?
C10 C11 H11C 109.5 . . ?
H11A C11 H11C 109.5 . . ?
H11B C11 H11C 109.5 . . ?
C10 C12 H12A 109.5 . . ?
C10 C12 H12B 109.5 . . ?
H12A C12 H12B 109.5 . . ?
C10 C12 H12C 109.5 . . ?
H12A C12 H12C 109.5 . . ?
H12B C12 H12C 109.5 . . ?
C14 C13 Al1 118.2(2) . . ?
C14 C13 H13A 107.8 . . ?
Al1 C13 H13A 107.8 . . ?
C14 C13 H13B 107.8 . . ?
Al1 C13 H13B 107.8 . . ?
H13A C13 H13B 107.1 . . ?
C16 C14 C15 110.3(3) . . ?
C16 C14 C13 111.1(3) . . ?
C15 C14 C13 112.0(3) . . ?
C16 C14 H14 107.7 . . ?
C15 C14 H14 107.7 . . ?
C13 C14 H14 107.7 . . ?
C14 C15 H15C 109.5 . . ?
C14 C15 H15D 109.5 . . ?
H15C C15 H15D 109.5 . . ?
C14 C15 H15E 109.5 . . ?
H15C C15 H15E 109.5 . . ?
H15D C15 H15E 109.5 . . ?
C14 C16 H16A 109.5 . . ?
C14 C16 H16B 109.5 . . ?
H16A C16 H16B 109.5 . . ?
C14 C16 H16C 109.5 . . ?
H16A C16 H16C 109.5 . . ?
H16B C16 H16C 109.5 . . ?
C18 C17 Al2 110.3(2) . . ?
C18 C17 La1 165.2(2) . . ?
Al2 C17 La1 84.49(12) . . ?
C18 C17 H17A 105.3(18) . . ?
Al2 C17 H17A 119.0(17) . . ?
La1 C17 H17A 66.6(18) . . ?
C18 C17 H17B 103(2) . . ?
Al2 C17 H17B 111(2) . . ?
La1 C17 H17B 69(2) . . ?
H17A C17 H17B 107(3) . . ?
C20 C18 C19 109.9(3) . . ?
C20 C18 C17 112.6(3) . . ?
C19 C18 C17 110.6(3) . . ?
C20 C18 H18 107.8 . . ?
C19 C18 H18 107.8 . . ?
C17 C18 H18 107.8 . . ?
C18 C19 H19A 109.5 . . ?
C18 C19 H19B 109.5 . . ?
H19A C19 H19B 109.5 . . ?
C18 C19 H19C 109.5 . . ?
H19A C19 H19C 109.5 . . ?
H19B C19 H19C 109.5 . . ?
C18 C20 H20A 109.5 . . ?
C18 C20 H20B 109.5 . . ?
H20A C20 H20B 109.5 . . ?
C18 C20 H20C 109.5 . . ?
H20A C20 H20C 109.5 . . ?
H20B C20 H20C 109.5 . . ?
C22 C21 Al2 117.5(3) . . ?
C22 C21 H21A 107.9 . . ?
Al2 C21 H21A 107.9 . . ?
C22 C21 H21B 107.9 . . ?
Al2 C21 H21B 107.9 . . ?
H21A C21 H21B 107.2 . . ?
C24 C22 C23 110.4(3) . . ?
C24 C22 C21 111.5(3) . . ?
C23 C22 C21 110.7(3) . . ?
C24 C22 H22 108.1 . . ?
C23 C22 H22 108.1 . . ?
C21 C22 H22 108.1 . . ?
C22 C23 H23A 109.5 . . ?
C22 C23 H23B 109.5 . . ?
H23A C23 H23B 109.5 . . ?
C22 C23 H23C 109.5 . . ?
H23A C23 H23C 109.5 . . ?
H23B C23 H23C 109.5 . . ?
C22 C24 H24A 109.5 . . ?
C22 C24 H24B 109.5 . . ?
H24A C24 H24B 109.5 . . ?
C22 C24 H24C 109.5 . . ?
H24A C24 H24C 109.5 . . ?
H24B C24 H24C 109.5 . . ?
Si1 C29 H29A 109.5 . . ?
Si1 C29 H29B 109.5 . . ?
H29A C29 H29B 109.5 . . ?
Si1 C29 H29C 109.5 . . ?
H29A C29 H29C 109.5 . . ?
H29B C29 H29C 109.5 . . ?
Si1 C30 H30A 109.5 . . ?
Si1 C30 H30B 109.5 . . ?
H30A C30 H30B 109.5 . . ?
Si1 C30 H30C 109.5 . . ?
H30A C30 H30C 109.5 . . ?
H30B C30 H30C 109.5 . . ?
Si1 C31 H31A 109.5 . . ?
Si1 C31 H31B 109.5 . . ?
H31A C31 H31B 109.5 . . ?
Si1 C31 H31C 109.5 . . ?
H31A C31 H31C 109.5 . . ?
H31B C31 H31C 109.5 . . ?
Si2 C32 H32A 109.5 . . ?
Si2 C32 H32B 109.5 . . ?
H32A C32 H32B 109.5 . . ?
Si2 C32 H32C 109.5 . . ?
H32A C32 H32C 109.5 . . ?
H32B C32 H32C 109.5 . . ?
Si2 C33 H33A 109.5 . . ?
Si2 C33 H33B 109.5 . . ?
H33A C33 H33B 109.5 . . ?
Si2 C33 H33C 109.5 . . ?
H33A C33 H33C 109.5 . . ?
H33B C33 H33C 109.5 . . ?
Si2 C34 H34A 109.5 . . ?
Si2 C34 H34B 109.5 . . ?
H34A C34 H34B 109.5 . . ?
Si2 C34 H34C 109.5 . . ?
H34A C34 H34C 109.5 . . ?
H34B C34 H34C 109.5 . . ?
Si1 N1 Si2 124.48(17) . . ?
Si1 N1 La1 117.65(14) . . ?
Si2 N1 La1 117.27(15) . . ?
C13 Al1 C9 110.82(15) . . ?
C13 Al1 C1 114.63(15) . . ?
C9 Al1 C1 106.32(16) . . ?
C13 Al1 C5 115.64(16) . . ?
C9 Al1 C5 103.07(14) . . ?
C1 Al1 C5 105.32(15) . . ?
C13 Al1 La1 174.76(11) . . ?
C9 Al1 La1 74.42(10) . . ?
C1 Al1 La1 62.89(10) . . ?
C5 Al1 La1 62.00(11) . . ?
C25A Al2 C21 114.5(7) . . ?
C21 Al2 C25 118.1(6) . . ?
C25A Al2 C17 118.2(7) . . ?
C21 Al2 C17 115.21(16) . . ?
C25 Al2 C17 109.0(6) . . ?
C25A Al2 La1 118.6(7) . . ?
C21 Al2 La1 120.80(11) . . ?
C25 Al2 La1 119.0(6) . . ?
C17 Al2 La1 57.54(10) . . ?
C25A Al2 H2 101.5(12) . . ?
C21 Al2 H2 110.1(11) . . ?
C25 Al2 H2 108.0(12) . . ?
C17 Al2 H2 93.7(10) . . ?
La1 Al2 H2 36.2(10) . . ?
N1 Si1 C31 112.53(19) . . ?
N1 Si1 C30 111.79(18) . . ?
C31 Si1 C30 109.4(3) . . ?
N1 Si1 C29 107.92(16) . . ?
C31 Si1 C29 106.9(2) . . ?
C30 Si1 C29 108.1(2) . . ?
N1 Si1 La1 35.97(9) . . ?
C31 Si1 La1 134.13(19) . . ?
C30 Si1 La1 113.89(18) . . ?
C29 Si1 La1 73.54(13) . . ?
N1 Si2 C32 113.63(17) . . ?
N1 Si2 C33 113.55(17) . . ?
C32 Si2 C33 107.83(19) . . ?
N1 Si2 C34 106.60(15) . . ?
C32 Si2 C34 107.62(18) . . ?
C33 Si2 C34 107.27(19) . . ?
N1 Si2 La1 36.16(10) . . ?
C32 Si2 La1 128.99(14) . . ?
C33 Si2 La1 121.59(14) . . ?
C34 Si2 La1 70.64(11) . . ?
N1 La1 C5 135.56(10) . . ?
N1 La1 C1 126.12(11) . . ?
C5 La1 C1 73.66(11) . . ?
N1 La1 C17 90.75(10) . . ?
C5 La1 C17 100.35(11) . . ?
C1 La1 C17 133.80(11) . . ?
N1 La1 Al1 123.02(7) . . ?
C5 La1 Al1 42.20(8) . . ?
C1 La1 Al1 41.69(8) . . ?
C17 La1 Al1 140.79(8) . . ?
N1 La1 Al2 106.69(7) . . ?
C5 La1 Al2 108.29(7) . . ?
C1 La1 Al2 99.12(8) . . ?
C17 La1 Al2 37.97(8) . . ?
Al1 La1 Al2 128.55(3) . . ?
N1 La1 Si2 26.57(7) . . ?
C5 La1 Si2 110.72(7) . . ?
C1 La1 Si2 138.95(8) . . ?
C17 La1 Si2 86.68(8) . . ?
Al1 La1 Si2 114.10(3) . . ?
Al2 La1 Si2 116.41(3) . . ?
N1 La1 Si1 26.38(7) . . ?
C5 La1 Si1 159.80(7) . . ?
C1 La1 Si1 110.27(9) . . ?
C17 La1 Si1 90.88(8) . . ?
Al1 La1 Si1 128.30(3) . . ?
Al2 La1 Si1 90.91(3) . . ?
Si2 La1 Si1 52.80(3) . . ?
N1 La1 H1A 105.6(8) . . ?
C5 La1 H1A 93.8(8) . . ?
C1 La1 H1A 21.8(8) . . ?
C17 La1 H1A 139.0(7) . . ?
Al1 La1 H1A 56.0(7) . . ?
Al2 La1 H1A 101.1(7) . . ?
Si2 La1 H1A 123.7(8) . . ?
Si1 La1 H1A 88.5(8) . . ?
N1 La1 H5B 117.0(8) . . ?
C5 La1 H5B 21.2(8) . . ?
C1 La1 H5B 93.4(8) . . ?
C17 La1 H5B 92.2(8) . . ?
Al1 La1 H5B 56.5(8) . . ?
Al2 La1 H5B 113.2(8) . . ?
Si2 La1 H5B 90.9(8) . . ?
Si1 La1 H5B 143.3(8) . . ?
H1A La1 H5B 111.9(11) . . ?
N1 La1 H17A 100.4(7) . . ?
C5 La1 H17A 80.7(7) . . ?
C1 La1 H17A 132.3(7) . . ?
C17 La1 H17A 20.7(7) . . ?
Al1 La1 H17A 122.5(7) . . ?
Al2 La1 H17A 52.2(7) . . ?
Si2 La1 H17A 87.6(7) . . ?
Si1 La1 H17A 107.6(7) . . ?
H1A La1 H17A 147.6(10) . . ?
H5B La1 H17A 71.5(11) . . ?
N1 La1 H17B 72.4(8) . . ?
C5 La1 H17B 113.7(7) . . ?
C1 La1 H17B 147.3(7) . . ?
C17 La1 H17B 18.4(7) . . ?
Al1 La1 H17B 155.9(7) . . ?
Al2 La1 H17B 48.2(7) . . ?
Si2 La1 H17B 70.6(7) . . ?
Si1 La1 H17B 74.2(8) . . ?
H1A La1 H17B 143.0(10) . . ?
H5B La1 H17B 100.9(11) . . ?
H17A La1 H17B 33.7(10) . . ?
N1 La1 H2 112.4(8) . . ?
C5 La1 H2 111.1(8) . . ?
C1 La1 H2 75.4(8) . . ?
C17 La1 H2 64.1(8) . . ?
Al1 La1 H2 112.1(8) . . ?
Al2 La1 H2 26.1(8) . . ?
Si2 La1 H2 132.2(8) . . ?
Si1 La1 H2 88.9(8) . . ?
H1A La1 H2 75.0(11) . . ?
H5B La1 H2 125.0(11) . . ?
H17A La1 H2 77.4(10) . . ?
H17B La1 H2 72.3(11) . . ?
C26 C25 Al2 117.0(14) . . ?
C26 C25 H25A 108.0 . . ?
Al2 C25 H25A 108.0 . . ?
C26 C25 H25B 108.0 . . ?
Al2 C25 H25B 108.0 . . ?
H25A C25 H25B 107.3 . . ?
C28 C26 C27 114.1(10) . . ?
C28 C26 C25 120.9(13) . . ?
C27 C26 C25 110.7(11) . . ?
C28 C26 H26 102.8 . . ?
C27 C26 H26 102.8 . . ?
C25 C26 H26 102.8 . . ?
C26 C27 H27A 109.5 . . ?
C26 C27 H27B 109.5 . . ?
H27A C27 H27B 109.5 . . ?
C26 C27 H27C 109.5 . . ?
H27A C27 H27C 109.5 . . ?
H27B C27 H27C 109.5 . . ?
C26 C28 H28A 109.5 . . ?
C26 C28 H28B 109.5 . . ?
H28A C28 H28B 109.5 . . ?
C26 C28 H28C 109.5 . . ?
H28A C28 H28C 109.5 . . ?
H28B C28 H28C 109.5 . . ?
C26A C25A Al2 121.2(16) . . ?
C26A C25A H25C 107.0 . . ?
Al2 C25A H25C 107.0 . . ?
C26A C25A H25D 107.0 . . ?
Al2 C25A H25D 107.0 . . ?
H25C C25A H25D 106.8 . . ?
C25A C26A C27A 113.2(13) . . ?
C25A C26A C28A 124.9(14) . . ?
C27A C26A C28A 113.2(10) . . ?
C25A C26A H26A 99.9 . . ?
C27A C26A H26A 99.9 . . ?
C28A C26A H26A 99.9 . . ?
C26A C27A H27D 109.5 . . ?
C26A C27A H27E 109.5 . . ?
H27D C27A H27E 109.5 . . ?
C26A C27A H27F 109.5 . . ?
H27D C27A H27F 109.5 . . ?
H27E C27A H27F 109.5 . . ?
C26A C28A H28D 109.5 . . ?
C26A C28A H28E 109.5 . . ?
H28D C28A H28E 109.5 . . ?
C26A C28A H28F 109.5 . . ?
H28D C28A H28F 109.5 . . ?
H28E C28A H28F 109.5 . . ?

loop_
_geom_bond_atom_site_label_1
_geom_bond_atom_site_label_2
_geom_bond_distance
_geom_bond_site_symmetry_2
_geom_bond_publ_flag
C1 C2 1.552(5) . ?
C1 Al1 2.078(4) . ?
C1 La1 2.782(4) . ?
C1 H1A 1.03(3) . ?
C1 H1B 1.04(3) . ?
C2 C4 1.517(6) . ?
C2 C3 1.523(5) . ?
C2 H2A 1.0000 . ?
C3 H3A 0.9800 . ?
C3 H3B 0.9800 . ?
C3 H3C 0.9800 . ?
C4 H4A 0.9800 . ?
C4 H4B 0.9800 . ?
C4 H4C 0.9800 . ?
C5 C7 1.543(5) . ?
C5 Al1 2.096(4) . ?
C5 La1 2.755(4) . ?
C5 H5A 0.93(3) . ?
C5 H5B 1.00(4) . ?
C6 C7 1.525(5) . ?
C6 H6A 0.9800 . ?
C6 H6B 0.9800 . ?
C6 H6C 0.9800 . ?
C7 C8 1.526(5) . ?
C7 H7 1.0000 . ?
C8 H8A 0.9800 . ?
C8 H8B 0.9800 . ?
C8 H8C 0.9800 . ?
C9 C10 1.547(5) . ?
C9 Al1 2.024(4) . ?
C9 H9A 0.9900 . ?
C9 H9AB 0.9900 . ?
C10 C11 1.518(6) . ?
C10 C12 1.521(5) . ?
C10 H10 1.0000 . ?
C11 H11A 0.9800 . ?
C11 H11B 0.9800 . ?
C11 H11C 0.9800 . ?
C12 H12A 0.9800 . ?
C12 H12B 0.9800 . ?
C12 H12C 0.9800 . ?
C13 C14 1.537(4) . ?
C13 Al1 1.975(4) . ?
C13 H13A 0.9900 . ?
C13 H13B 0.9900 . ?
C14 C16 1.511(5) . ?
C14 C15 1.517(5) . ?
C14 H14 1.0000 . ?
C15 H15C 0.9800 . ?
C15 H15D 0.9800 . ?
C15 H15E 0.9800 . ?
C16 H16A 0.9800 . ?
C16 H16B 0.9800 . ?
C16 H16C 0.9800 . ?
C17 C18 1.557(5) . ?
C17 Al2 2.058(4) . ?
C17 La1 2.823(4) . ?
C17 H17A 1.00(3) . ?
C17 H17B 0.89(3) . ?
C18 C20 1.514(5) . ?
C18 C19 1.520(5) . ?
C18 H18 1.0000 . ?
C19 H19A 0.9800 . ?
C19 H19B 0.9800 . ?
C19 H19C 0.9800 . ?
C20 H20A 0.9800 . ?
C20 H20B 0.9800 . ?
C20 H20C 0.9800 . ?
C21 C22 1.550(5) . ?
C21 Al2 1.982(4) . ?
C21 H21A 0.9900 . ?
C21 H21B 0.9900 . ?
C22 C24 1.525(5) . ?
C22 C23 1.530(5) . ?
C22 H22 1.0000 . ?
C23 H23A 0.9800 . ?
C23 H23B 0.9800 . ?
C23 H23C 0.9800 . ?
C24 H24A 0.9800 . ?
C24 H24B 0.9800 . ?
C24 H24C 0.9800 . ?
C29 Si1 1.877(4) . ?
C29 H29A 0.9800 . ?
C29 H29B 0.9800 . ?
C29 H29C 0.9800 . ?
C30 Si1 1.868(5) . ?
C30 H30A 0.9800 . ?
C30 H30B 0.9800 . ?
C30 H30C 0.9800 . ?
C31 Si1 1.854(4) . ?
C31 H31A 0.9800 . ?
C31 H31B 0.9800 . ?
C31 H31C 0.9800 . ?
C32 Si2 1.867(4) . ?
C32 H32A 0.9800 . ?
C32 H32B 0.9800 . ?
C32 H32C 0.9800 . ?
C33 Si2 1.868(4) . ?
C33 H33A 0.9800 . ?
C33 H33B 0.9800 . ?
C33 H33C 0.9800 . ?
C34 Si2 1.882(4) . ?
C34 H34A 0.9800 . ?
C34 H34B 0.9800 . ?
C34 H34C 0.9800 . ?
N1 Si1 1.722(3) . ?
N1 Si2 1.725(3) . ?
N1 La1 2.276(3) . ?
Al1 La1 3.0243(11) . ?
Al2 C25A 1.91(3) . ?
Al2 C25 2.05(2) . ?
Al2 La1 3.3303(10) . ?
Al2 H2 1.66(3) . ?
Si1 La1 3.4322(11) . ?
Si2 La1 3.4285(10) . ?
La1 H1A 2.54(3) . ?
La1 H5B 2.57(3) . ?
La1 H17A 2.59(3) . ?
La1 H17B 2.64(3) . ?
La1 H2 2.22(3) . ?
C25 C26 1.53(2) . ?
C25 H25A 0.9900 . ?
C25 H25B 0.9900 . ?
C26 C28 1.149(13) . ?
C26 C27 1.527(11) . ?
C26 H26 1.0000 . ?
C27 H27A 0.9800 . ?
C27 H27B 0.9800 . ?
C27 H27C 0.9800 . ?
C28 H28A 0.9800 . ?
C28 H28B 0.9800 . ?
C28 H28C 0.9800 . ?
C25A C26A 1.532(18) . ?
C25A H25C 0.9900 . ?
C25A H25D 0.9900 . ?
C26A C27A 1.537(13) . ?
C26A C28A 1.621(17) . ?
C26A H26A 1.0000 . ?
C27A H27D 0.9800 . ?
C27A H27E 0.9800 . ?
C27A H27F 0.9800 . ?
C28A H28D 0.9800 . ?
C28A H28E 0.9800 . ?
C28A H28F 0.9800 . ?
